data_7158642
loop_
_publ_author_name
'Cheng, Ya-Long'
'Wu, Guoqing'
'Zang, Yong-Jun'
'Hu, Yuan-Yang'
'Qin, Lu-Zhe'
'Wen, Xiaoan'
'Xu, Qing-Long'

_publ_section_title
;
 Diversity synthesis of indole derivatives <i>via</i> catalyst control
 cyclization reaction of 2-indolylmethanols and azonaphthalene.
;
_journal_issue 19
_journal_name_full 'Organic &amp; biomolecular chemistry'
_journal_page_first 3930
_journal_page_last 3939
_journal_paper_doi 10.1039/d2ob00516f
_journal_volume 20
_journal_year 2022
_chemical_formula_sum 'C34 H28 N3 O3'
_chemical_formula_weight 526.59
_space_group_crystal_system triclinic
_space_group_IT_number 2
_space_group_name_Hall '-P 1'
_space_group_name_H-M_alt 'P -1'
_atom_sites_solution_hydrogens geom
_audit_creation_method SHELXL-2014/7
_audit_update_record
;
2022-03-01 deposited with the CCDC.	2022-04-14 downloaded from the CCDC.
;
_cell_angle_alpha 79.657(15)
_cell_angle_beta 66.16(2)
_cell_angle_gamma 74.86(4)
_cell_formula_units_Z 2
_cell_length_a 10.3432(10)
_cell_length_b 11.855(9)
_cell_length_c 12.430(9)
_cell_measurement_reflns_used 831
_cell_measurement_temperature 296(2)
_cell_measurement_theta_max 19.52
_cell_measurement_theta_min 2.19
_cell_volume 1341.0(14)
_computing_structure_refinement 'SHELXL-2014/7 (Sheldrick, 2014)'
_diffrn_ambient_temperature 296(2)
_diffrn_measured_fraction_theta_full 0.994
_diffrn_measured_fraction_theta_max 0.994
_diffrn_measurement_device_type CCD
_diffrn_radiation_type MoK\a
_diffrn_radiation_wavelength 0.71073
_diffrn_reflns_av_R_equivalents 0.1443
_diffrn_reflns_av_unetI/netI 0.1265
_diffrn_reflns_Laue_measured_fraction_full 0.994
_diffrn_reflns_Laue_measured_fraction_max 0.994
_diffrn_reflns_limit_h_max 12
_diffrn_reflns_limit_h_min -12
_diffrn_reflns_limit_k_max 14
_diffrn_reflns_limit_k_min -14
_diffrn_reflns_limit_l_max 14
_diffrn_reflns_limit_l_min -14
_diffrn_reflns_number 35658
_diffrn_reflns_point_group_measured_fraction_full 0.994
_diffrn_reflns_point_group_measured_fraction_max 0.994
_diffrn_reflns_theta_full 24.999
_diffrn_reflns_theta_max 24.999
_diffrn_reflns_theta_min 2.426
_exptl_absorpt_coefficient_mu 0.084
_exptl_absorpt_correction_type multi-scan
_exptl_absorpt_process_details sadabs
_exptl_crystal_colour colorless
_exptl_crystal_density_diffrn 1.304
_exptl_crystal_description block
_exptl_crystal_F_000 554
_exptl_crystal_size_max 0.200
_exptl_crystal_size_mid 0.200
_exptl_crystal_size_min 0.200
_exptl_transmission_factor_max 0.864
_exptl_transmission_factor_min 0.864
_refine_diff_density_max 0.435
_refine_diff_density_min -0.320
_refine_diff_density_rms 0.065
_refine_ls_extinction_method none
_refine_ls_goodness_of_fit_ref 1.170
_refine_ls_hydrogen_treatment constr
_refine_ls_matrix_type full
_refine_ls_number_parameters 338
_refine_ls_number_reflns 4691
_refine_ls_number_restraints 0
_refine_ls_restrained_S_all 1.170
_refine_ls_R_factor_all 0.2444
_refine_ls_R_factor_gt 0.1549
_refine_ls_shift/su_max 0.000
_refine_ls_shift/su_mean 0.000
_refine_ls_structure_factor_coef Fsqd
_refine_ls_weighting_details 'w=1/[\s^2^(Fo^2^)+(0.0161P)^2^+6.1316P] where P=(Fo^2^+2Fc^2^)/3'
_refine_ls_weighting_scheme calc
_refine_ls_wR_factor_gt 0.2141
_refine_ls_wR_factor_ref 0.2436
_reflns_Friedel_coverage 0.000
_reflns_number_gt 2704
_reflns_number_total 4691
_reflns_threshold_expression 'I > 2\s(I)'
_cod_data_source_file d2ob00516f2.cif
_cod_data_source_block 2
_cod_depositor_comments 'Adding full bibliography for 7158642--7158644.cif.'
_cod_database_code 7158642
_shelx_shelxl_version_number 2014/7
_shelx_space_group_comment
;
The symmetry employed for this shelxl refinement is uniquely defined
by the following loop, which should always be used as a source of
symmetry information in preference to the above space-group names.
They are only intended as comments.
;
_shelx_estimated_absorpt_t_min 0.983
_shelx_estimated_absorpt_t_max 0.983

loop_
_space_group_symop_operation_xyz
'x, y, z'
'-x, -y, -z'

loop_
_atom_site_label
_atom_site_type_symbol
_atom_site_fract_x
_atom_site_fract_y
_atom_site_fract_z
_atom_site_U_iso_or_equiv
_atom_site_adp_type
_atom_site_occupancy
_atom_site_site_symmetry_order
_atom_site_calc_flag
_atom_site_refinement_flags_posn
_atom_site_refinement_flags_adp
_atom_site_refinement_flags_occupancy
_atom_site_disorder_assembly
_atom_site_disorder_group
C1 C 0.8851(10) 0.8229(8) -0.0747(8) 0.080(3) Uani 1 1 d . . . . .
H1A H 0.9577 0.8224 -0.0450 0.119 Uiso 1 1 calc R U . . .
H1B H 0.8397 0.9024 -0.0900 0.119 Uiso 1 1 calc R U . . .
H1C H 0.9292 0.7844 -0.1465 0.119 Uiso 1 1 calc R U . . .
C2 C 0.7752(9) 0.7603(7) 0.0138(7) 0.062(2) Uani 1 1 d . . . . .
H2A H 0.7319 0.7975 0.0873 0.074 Uiso 1 1 calc R U . . .
H2B H 0.6994 0.7631 -0.0143 0.074 Uiso 1 1 calc R U . . .
C3 C 0.7593(9) 0.5762(7) 0.1183(6) 0.0413(18) Uani 1 1 d . . . . .
C4 C 0.6137(7) 0.2504(6) 0.2873(5) 0.0357(17) Uani 1 1 d . . . . .
C5 C 0.7017(7) 0.3142(6) 0.1953(6) 0.0415(18) Uani 1 1 d . . . . .
C6 C 0.7222(8) 0.3037(7) 0.0787(6) 0.052(2) Uani 1 1 d . . . . .
H6 H 0.7813 0.3469 0.0174 0.062 Uiso 1 1 calc R U . . .
C7 C 0.6568(9) 0.2314(7) 0.0538(6) 0.056(2) Uani 1 1 d . . . . .
H7 H 0.6694 0.2278 -0.0241 0.067 Uiso 1 1 calc R U . . .
C8 C 0.5717(8) 0.1630(6) 0.1432(6) 0.0421(18) Uani 1 1 d . . . . .
C9 C 0.5493(7) 0.1713(6) 0.2620(6) 0.0370(17) Uani 1 1 d . . . . .
C10 C 0.4644(7) 0.1008(6) 0.3532(6) 0.0410(18) Uani 1 1 d . . . . .
C11 C 0.4024(9) 0.0276(7) 0.3233(7) 0.056(2) Uani 1 1 d . . . . .
H11 H 0.3450 -0.0182 0.3830 0.067 Uiso 1 1 calc R U . . .
C12 C 0.4227(9) 0.0199(7) 0.2071(8) 0.063(2) Uani 1 1 d . . . . .
H12 H 0.3797 -0.0304 0.1897 0.075 Uiso 1 1 calc R U . . .
C13 C 0.5052(9) 0.0857(7) 0.1203(7) 0.059(2) Uani 1 1 d . . . . .
H13 H 0.5187 0.0800 0.0427 0.071 Uiso 1 1 calc R U . . .
C14 C 0.4831(7) 0.3153(6) 0.5009(5) 0.0315(16) Uani 1 1 d . . . . .
C15 C 0.5965(6) 0.2623(5) 0.4091(5) 0.0278(15) Uani 1 1 d . . . . .
C16 C 0.7152(7) 0.2230(5) 0.4484(5) 0.0297(15) Uani 1 1 d . . . . .
C17 C 0.6692(7) 0.2541(6) 0.5628(5) 0.0338(16) Uani 1 1 d . . . . .
C18 C 0.7565(8) 0.2315(6) 0.6265(6) 0.0454(19) Uani 1 1 d . . . . .
H18 H 0.7232 0.2543 0.7025 0.054 Uiso 1 1 calc R U . . .
C19 C 0.8951(9) 0.1735(7) 0.5710(7) 0.054(2) Uani 1 1 d . . . . .
H19 H 0.9585 0.1559 0.6104 0.065 Uiso 1 1 calc R U . . .
C20 C 0.9439(8) 0.1403(7) 0.4577(7) 0.053(2) Uani 1 1 d . . . . .
H20 H 1.0394 0.1013 0.4229 0.064 Uiso 1 1 calc R U . . .
C21 C 0.8563(7) 0.1629(6) 0.3957(6) 0.0425(18) Uani 1 1 d . . . . .
H21 H 0.8901 0.1386 0.3202 0.051 Uiso 1 1 calc R U . . .
C22 C 0.3277(7) 0.3701(5) 0.5224(5) 0.0335(16) Uani 1 1 d . . . . .
C23 C 0.2278(4) 0.3016(3) 0.6230(3) 0.0366(17) Uani 1 1 d G . . . .
C24 C 0.0854(4) 0.3577(3) 0.6808(4) 0.0450(19) Uani 1 1 d G . . . .
H24 H 0.0538 0.4361 0.6595 0.054 Uiso 1 1 calc R U . . .
C25 C -0.0098(3) 0.2965(4) 0.7704(4) 0.056(2) Uani 1 1 d G . . . .
H25 H -0.1051 0.3340 0.8090 0.067 Uiso 1 1 calc R U . . .
C26 C 0.0374(5) 0.1792(4) 0.8022(4) 0.061(2) Uani 1 1 d G . . . .
H26 H -0.0263 0.1383 0.8622 0.074 Uiso 1 1 calc R U . . .
C27 C 0.1798(5) 0.1231(3) 0.7445(4) 0.051(2) Uani 1 1 d G . . . .
H27 H 0.2114 0.0446 0.7658 0.061 Uiso 1 1 calc R U . . .
C28 C 0.2750(4) 0.1843(4) 0.6549(4) 0.0417(18) Uani 1 1 d G . . . .
H28 H 0.3703 0.1467 0.6162 0.050 Uiso 1 1 calc R U . . .
C29 C 0.2970(5) 0.3881(4) 0.4100(3) 0.0348(16) Uani 1 1 d G . . . .
C30 C 0.1973(5) 0.3365(4) 0.3988(4) 0.0440(18) Uani 1 1 d G . . . .
H30 H 0.1459 0.2897 0.4617 0.053 Uiso 1 1 calc R U . . .
C31 C 0.1746(5) 0.3549(4) 0.2936(4) 0.060(2) Uani 1 1 d G . . . .
H31 H 0.1079 0.3203 0.2862 0.072 Uiso 1 1 calc R U . . .
C32 C 0.2515(6) 0.4248(4) 0.1996(3) 0.058(2) Uani 1 1 d G . . . .
H32 H 0.2363 0.4371 0.1292 0.069 Uiso 1 1 calc R U . . .
C33 C 0.3512(5) 0.4764(4) 0.2107(3) 0.051(2) Uani 1 1 d G . . . .
H33 H 0.4027 0.5232 0.1478 0.062 Uiso 1 1 calc R U . . .
C34 C 0.3740(4) 0.4581(4) 0.3159(4) 0.0395(17) Uani 1 1 d G . . . .
H34 H 0.4407 0.4926 0.3234 0.047 Uiso 1 1 calc R U . . .
N1 N 0.8349(7) 0.4678(5) 0.1314(5) 0.0488(16) Uani 1 1 d . . . . .
H1 H 0.9238 0.4488 0.0850 0.059 Uiso 1 1 calc R U . . .
N2 N 0.7727(6) 0.3863(5) 0.2181(5) 0.0476(16) Uani 1 1 d . . . . .
H2 H 0.7777 0.3800 0.2864 0.057 Uiso 1 1 calc R U . . .
N3 N 0.5277(6) 0.3102(5) 0.5923(4) 0.0377(14) Uani 1 1 d . . . . .
H3 H 0.4737 0.3384 0.6590 0.045 Uiso 1 1 calc R U . . .
O1 O 0.8439(5) 0.6405(4) 0.0328(4) 0.0477(13) Uani 1 1 d . . . . .
O2 O 0.6321(6) 0.6087(4) 0.1724(4) 0.0514(14) Uani 1 1 d . . . . .
O3 O 0.2987(5) 0.4840(4) 0.5664(4) 0.0441(12) Uani 1 1 d . . . . .
H3O H 0.3351 0.5302 0.5116 0.053 Uiso 1 1 calc R U . . .

loop_
_atom_site_aniso_label
_atom_site_aniso_U_11
_atom_site_aniso_U_22
_atom_site_aniso_U_33
_atom_site_aniso_U_23
_atom_site_aniso_U_13
_atom_site_aniso_U_12
C1 0.090(7) 0.076(7) 0.066(6) 0.019(5) -0.021(5) -0.037(6)
C2 0.063(6) 0.058(6) 0.059(5) -0.001(4) -0.018(5) -0.014(5)
C3 0.047(5) 0.051(5) 0.028(4) -0.004(4) -0.012(4) -0.015(4)
C4 0.033(4) 0.040(4) 0.029(4) -0.005(3) -0.008(3) -0.003(3)
C5 0.038(4) 0.045(5) 0.039(4) -0.010(4) -0.010(4) -0.010(4)
C6 0.054(5) 0.070(6) 0.023(4) -0.004(4) 0.000(3) -0.022(4)
C7 0.070(6) 0.075(6) 0.024(4) -0.014(4) -0.014(4) -0.015(5)
C8 0.046(5) 0.044(5) 0.034(4) -0.008(3) -0.016(4) -0.002(4)
C9 0.038(4) 0.038(4) 0.039(4) -0.014(3) -0.017(3) -0.004(3)
C10 0.038(4) 0.028(4) 0.053(5) 0.000(3) -0.012(4) -0.012(3)
C11 0.060(5) 0.047(5) 0.060(5) 0.004(4) -0.021(4) -0.017(4)
C12 0.084(7) 0.053(5) 0.076(6) -0.011(5) -0.044(5) -0.030(5)
C13 0.077(6) 0.054(5) 0.053(5) -0.012(4) -0.028(5) -0.014(5)
C14 0.039(4) 0.043(4) 0.021(3) 0.002(3) -0.014(3) -0.021(3)
C15 0.030(4) 0.033(4) 0.020(3) -0.002(3) -0.004(3) -0.013(3)
C16 0.034(4) 0.026(4) 0.025(4) 0.005(3) -0.008(3) -0.010(3)
C17 0.035(4) 0.040(4) 0.030(4) 0.005(3) -0.015(3) -0.016(3)
C18 0.051(5) 0.046(5) 0.044(4) -0.001(4) -0.022(4) -0.015(4)
C19 0.054(6) 0.054(5) 0.070(6) 0.008(4) -0.040(5) -0.017(4)
C20 0.037(5) 0.054(5) 0.065(6) 0.000(4) -0.018(4) -0.009(4)
C21 0.036(4) 0.042(4) 0.045(4) -0.001(3) -0.013(4) -0.005(3)
C22 0.034(4) 0.035(4) 0.029(4) -0.012(3) -0.007(3) -0.005(3)
C23 0.040(4) 0.044(4) 0.028(4) -0.009(3) -0.011(3) -0.010(3)
C24 0.035(4) 0.048(5) 0.036(4) -0.009(3) -0.002(3) 0.004(4)
C25 0.036(5) 0.082(6) 0.036(4) -0.008(4) -0.001(4) -0.007(4)
C26 0.048(5) 0.086(7) 0.046(5) 0.007(5) -0.012(4) -0.025(5)
C27 0.053(5) 0.047(5) 0.048(5) 0.006(4) -0.016(4) -0.016(4)
C28 0.045(5) 0.040(4) 0.038(4) 0.000(3) -0.014(4) -0.010(4)
C29 0.039(4) 0.027(4) 0.033(4) -0.004(3) -0.012(3) -0.001(3)
C30 0.048(5) 0.044(4) 0.050(5) 0.000(4) -0.026(4) -0.016(4)
C31 0.064(6) 0.060(6) 0.068(6) -0.003(5) -0.038(5) -0.014(5)
C32 0.080(6) 0.052(5) 0.049(5) -0.011(4) -0.041(5) 0.004(5)
C33 0.057(5) 0.045(5) 0.050(5) -0.001(4) -0.021(4) -0.008(4)
C34 0.045(4) 0.035(4) 0.035(4) -0.001(3) -0.015(3) -0.003(3)
N1 0.047(4) 0.052(4) 0.035(3) 0.005(3) 0.002(3) -0.024(3)
N2 0.059(4) 0.059(4) 0.030(3) 0.007(3) -0.015(3) -0.030(3)
N3 0.039(4) 0.047(4) 0.026(3) -0.004(3) -0.009(3) -0.013(3)
O1 0.050(3) 0.048(3) 0.036(3) 0.010(2) -0.007(2) -0.019(3)
O2 0.043(3) 0.062(4) 0.040(3) -0.006(3) -0.004(3) -0.014(3)
O3 0.059(3) 0.032(3) 0.038(3) -0.009(2) -0.013(2) -0.009(2)

loop_
_atom_type_symbol
_atom_type_description
_atom_type_scat_dispersion_real
_atom_type_scat_dispersion_imag
_atom_type_scat_source
C C 0.0033 0.0016 'International Tables Vol C Tables 4.2.6.8 and 6.1.1.4'
H H 0.0000 0.0000 'International Tables Vol C Tables 4.2.6.8 and 6.1.1.4'
N N 0.0061 0.0033 'International Tables Vol C Tables 4.2.6.8 and 6.1.1.4'
O O 0.0106 0.0060 'International Tables Vol C Tables 4.2.6.8 and 6.1.1.4'

loop_
_geom_angle_atom_site_label_1
_geom_angle_atom_site_label_2
_geom_angle_atom_site_label_3
_geom_angle
_geom_angle_site_symmetry_1
_geom_angle_site_symmetry_3
_geom_angle_publ_flag
O1 C2 C1 108.8(7) . . ?
O2 C3 O1 125.2(7) . . ?
O2 C3 N1 124.5(7) . . ?
O1 C3 N1 110.2(6) . . ?
C5 C4 C9 119.4(6) . . ?
C5 C4 C15 118.4(6) . . ?
C9 C4 C15 122.1(6) . . ?
C4 C5 N2 120.1(6) . . ?
C4 C5 C6 119.9(7) . . ?
N2 C5 C6 120.0(6) . . ?
C7 C6 C5 121.1(7) . . ?
C6 C7 C8 120.7(7) . . ?
C7 C8 C13 122.2(7) . . ?
C7 C8 C9 119.5(7) . . ?
C13 C8 C9 118.3(7) . . ?
C10 C9 C8 119.6(6) . . ?
C10 C9 C4 121.1(6) . . ?
C8 C9 C4 119.3(6) . . ?
C11 C10 C9 118.4(7) . . ?
C10 C11 C12 122.3(7) . . ?
C13 C12 C11 119.4(7) . . ?
C12 C13 C8 122.0(7) . . ?
C15 C14 N3 108.7(6) . . ?
C15 C14 C22 134.4(5) . . ?
N3 C14 C22 116.8(5) . . ?
C14 C15 C16 105.8(5) . . ?
C14 C15 C4 132.0(6) . . ?
C16 C15 C4 121.9(5) . . ?
C17 C16 C21 118.6(6) . . ?
C17 C16 C15 108.7(5) . . ?
C21 C16 C15 132.8(6) . . ?
N3 C17 C18 130.1(6) . . ?
N3 C17 C16 105.9(5) . . ?
C18 C17 C16 124.0(7) . . ?
C17 C18 C19 115.7(7) . . ?
C20 C19 C18 121.8(7) . . ?
C21 C20 C19 122.0(7) . . ?
C20 C21 C16 118.0(7) . . ?
O3 C22 C14 106.7(5) . . ?
O3 C22 C29 109.1(5) . . ?
C14 C22 C29 111.9(5) . . ?
O3 C22 C23 104.6(4) . . ?
C14 C22 C23 110.9(5) . . ?
C29 C22 C23 113.0(5) . . ?
C24 C23 C28 120.0 . . ?
C24 C23 C22 118.6(4) . . ?
C28 C23 C22 121.4(4) . . ?
C25 C24 C23 120.0 . . ?
C24 C25 C26 120.0 . . ?
C25 C26 C27 120.0 . . ?
C28 C27 C26 120.0 . . ?
C27 C28 C23 120.0 . . ?
C30 C29 C34 120.0 . . ?
C30 C29 C22 122.4(4) . . ?
C34 C29 C22 117.6(4) . . ?
C29 C30 C31 120.0 . . ?
C30 C31 C32 120.0 . . ?
C33 C32 C31 120.0 . . ?
C32 C33 C34 120.0 . . ?
C33 C34 C29 120.0 . . ?
C3 N1 N2 121.2(6) . . ?
N1 N2 C5 120.1(6) . . ?
C17 N3 C14 110.8(5) . . ?
C3 O1 C2 115.1(6) . . ?

loop_
_geom_bond_atom_site_label_1
_geom_bond_atom_site_label_2
_geom_bond_distance
_geom_bond_site_symmetry_2
_geom_bond_publ_flag
C1 C2 1.480(10) . ?
C2 O1 1.438(9) . ?
C3 O2 1.202(8) . ?
C3 O1 1.335(8) . ?
C3 N1 1.339(9) . ?
C4 C5 1.384(9) . ?
C4 C9 1.422(9) . ?
C4 C15 1.479(8) . ?
C5 N2 1.390(8) . ?
C5 C6 1.400(9) . ?
C6 C7 1.363(10) . ?
C7 C8 1.388(10) . ?
C8 C13 1.406(10) . ?
C8 C9 1.417(9) . ?
C9 C10 1.412(9) . ?
C10 C11 1.378(10) . ?
C11 C12 1.390(10) . ?
C12 C13 1.342(11) . ?
C14 C15 1.365(8) . ?
C14 N3 1.375(7) . ?
C14 C22 1.499(9) . ?
C15 C16 1.439(8) . ?
C16 C17 1.390(8) . ?
C16 C21 1.385(9) . ?
C17 N3 1.365(8) . ?
C17 C18 1.375(9) . ?
C18 C19 1.363(10) . ?
C19 C20 1.384(10) . ?
C20 C21 1.359(10) . ?
C22 O3 1.460(7) . ?
C22 C29 1.522(7) . ?
C22 C23 1.524(7) . ?
C23 C24 1.3900 . ?
C23 C28 1.3900 . ?
C24 C25 1.3900 . ?
C25 C26 1.3900 . ?
C26 C27 1.3900 . ?
C27 C28 1.3900 . ?
C29 C30 1.3900 . ?
C29 C34 1.3900 . ?
C30 C31 1.3900 . ?
C31 C32 1.3900 . ?
C32 C33 1.3900 . ?
C33 C34 1.3900 . ?
N1 N2 1.379(7) . ?

loop_
_geom_torsion_atom_site_label_1
_geom_torsion_atom_site_label_2
_geom_torsion_atom_site_label_3
_geom_torsion_atom_site_label_4
_geom_torsion
_geom_torsion_site_symmetry_1
_geom_torsion_site_symmetry_2
_geom_torsion_site_symmetry_3
_geom_torsion_site_symmetry_4
_geom_torsion_publ_flag
C9 C4 C5 N2 -175.9(6) . . . . ?
C15 C4 C5 N2 0.6(10) . . . . ?
C9 C4 C5 C6 2.5(10) . . . . ?
C15 C4 C5 C6 179.1(6) . . . . ?
C4 C5 C6 C7 -0.1(11) . . . . ?
N2 C5 C6 C7 178.3(7) . . . . ?
C5 C6 C7 C8 -2.1(12) . . . . ?
C6 C7 C8 C13 -178.7(7) . . . . ?
C6 C7 C8 C9 1.9(11) . . . . ?
C7 C8 C9 C10 -179.2(7) . . . . ?
C13 C8 C9 C10 1.4(10) . . . . ?
C7 C8 C9 C4 0.5(10) . . . . ?
C13 C8 C9 C4 -179.0(6) . . . . ?
C5 C4 C9 C10 177.0(6) . . . . ?
C15 C4 C9 C10 0.6(10) . . . . ?
C5 C4 C9 C8 -2.7(10) . . . . ?
C15 C4 C9 C8 -179.1(6) . . . . ?
C8 C9 C10 C11 -1.6(10) . . . . ?
C4 C9 C10 C11 178.7(6) . . . . ?
C9 C10 C11 C12 1.0(11) . . . . ?
C10 C11 C12 C13 -0.1(13) . . . . ?
C11 C12 C13 C8 -0.2(13) . . . . ?
C7 C8 C13 C12 -179.9(8) . . . . ?
C9 C8 C13 C12 -0.4(12) . . . . ?
N3 C14 C15 C16 0.2(7) . . . . ?
C22 C14 C15 C16 -176.9(7) . . . . ?
N3 C14 C15 C4 -174.6(6) . . . . ?
C22 C14 C15 C4 8.3(12) . . . . ?
C5 C4 C15 C14 108.5(8) . . . . ?
C9 C4 C15 C14 -75.1(10) . . . . ?
C5 C4 C15 C16 -65.6(8) . . . . ?
C9 C4 C15 C16 110.8(7) . . . . ?
C14 C15 C16 C17 -0.1(7) . . . . ?
C4 C15 C16 C17 175.3(6) . . . . ?
C14 C15 C16 C21 179.1(7) . . . . ?
C4 C15 C16 C21 -5.5(11) . . . . ?
C21 C16 C17 N3 -179.3(6) . . . . ?
C15 C16 C17 N3 0.0(7) . . . . ?
C21 C16 C17 C18 1.8(10) . . . . ?
C15 C16 C17 C18 -178.9(6) . . . . ?
N3 C17 C18 C19 -179.6(7) . . . . ?
C16 C17 C18 C19 -1.0(10) . . . . ?
C17 C18 C19 C20 0.2(11) . . . . ?
C18 C19 C20 C21 -0.4(12) . . . . ?
C19 C20 C21 C16 1.2(11) . . . . ?
C17 C16 C21 C20 -1.8(10) . . . . ?
C15 C16 C21 C20 179.0(7) . . . . ?
C15 C14 C22 O3 -131.3(7) . . . . ?
N3 C14 C22 O3 51.8(7) . . . . ?
C15 C14 C22 C29 -12.0(10) . . . . ?
N3 C14 C22 C29 171.1(5) . . . . ?
C15 C14 C22 C23 115.3(8) . . . . ?
N3 C14 C22 C23 -61.6(7) . . . . ?
O3 C22 C23 C24 44.4(5) . . . . ?
C14 C22 C23 C24 159.1(4) . . . . ?
C29 C22 C23 C24 -74.2(5) . . . . ?
O3 C22 C23 C28 -137.7(4) . . . . ?
C14 C22 C23 C28 -23.0(6) . . . . ?
C29 C22 C23 C28 103.7(5) . . . . ?
C28 C23 C24 C25 0.0 . . . . ?
C22 C23 C24 C25 177.9(5) . . . . ?
C23 C24 C25 C26 0.0 . . . . ?
C24 C25 C26 C27 0.0 . . . . ?
C25 C26 C27 C28 0.0 . . . . ?
C26 C27 C28 C23 0.0 . . . . ?
C24 C23 C28 C27 0.0 . . . . ?
C22 C23 C28 C27 -177.9(5) . . . . ?
O3 C22 C29 C30 -121.9(4) . . . . ?
C14 C22 C29 C30 120.2(5) . . . . ?
C23 C22 C29 C30 -6.0(6) . . . . ?
O3 C22 C29 C34 58.7(5) . . . . ?
C14 C22 C29 C34 -59.2(6) . . . . ?
C23 C22 C29 C34 174.7(3) . . . . ?
C34 C29 C30 C31 0.0 . . . . ?
C22 C29 C30 C31 -179.3(5) . . . . ?
C29 C30 C31 C32 0.0 . . . . ?
C30 C31 C32 C33 0.0 . . . . ?
C31 C32 C33 C34 0.0 . . . . ?
C32 C33 C34 C29 0.0 . . . . ?
C30 C29 C34 C33 0.0 . . . . ?
C22 C29 C34 C33 179.4(4) . . . . ?
O2 C3 N1 N2 -5.9(11) . . . . ?
O1 C3 N1 N2 177.1(6) . . . . ?
C3 N1 N2 C5 88.7(8) . . . . ?
C4 C5 N2 N1 -166.3(6) . . . . ?
C6 C5 N2 N1 15.3(10) . . . . ?
C18 C17 N3 C14 178.9(7) . . . . ?
C16 C17 N3 C14 0.1(7) . . . . ?
C15 C14 N3 C17 -0.2(7) . . . . ?
C22 C14 N3 C17 177.5(5) . . . . ?
O2 C3 O1 C2 5.2(10) . . . . ?
N1 C3 O1 C2 -177.8(6) . . . . ?
C1 C2 O1 C3 174.6(7) . . . . ?
